data_1536713
loop_
_publ_author_name
'Emmerling, F.'
'Hirschle, C.'
'Roehr, C.'

_publ_section_title
;
 Cs5 Sb8 und beta-Cs Sb: zwei neue binaere Zintl-Phasen
;
_journal_name_full 'Zeitschrift fuer Anorganische und Allgemeine Chemie'
_journal_page_first 559
_journal_page_last 563
_journal_volume 628
_journal_year 2002
_chemical_formula_sum 'Cs Sb'
_space_group_IT_number 14
_symmetry_space_group_name_Hall '-P 2ybc'
_symmetry_space_group_name_H-M 'P 1 21/c 1'
_cell_angle_alpha 90
_cell_angle_beta 113.661
_cell_angle_gamma 90
_cell_formula_units_Z 16
_cell_length_a 15.194
_cell_length_b 7.3395
_cell_length_c 14.322
_cell_volume 1462.876
_citation_journal_id_ASTM ZAACAB
_cod_data_source_file Emmerling_ZAACAB_2002_418.cif
_cod_data_source_block Cs1Sb1
_cod_original_cell_volume 1462.875
_cod_original_formula_sum 'Cs1 Sb1'
_cod_database_code 1536713

loop_
_symmetry_equiv_pos_as_xyz
x,y,z
-x,y+1/2,-z+1/2
-x,-y,-z
x,-y-1/2,z-1/2

loop_
_atom_site_label
_atom_site_type_symbol
_atom_site_fract_x
_atom_site_fract_y
_atom_site_fract_z
_atom_site_occupancy
_atom_site_U_iso_or_equiv
Sb2 Sb 0.09265 0.3705 0.35396 1 0.0
Cs3 Cs 0.65796 0.0858 0.17895 1 0.0
Sb3 Sb 0.40932 0.0762 0.26901 1 0.0
Cs2 Cs 0.38823 0.3101 0.02457 1 0.0
Sb4 Sb 0.57114 0.3077 0.36788 1 0.0
Cs4 Cs 0.85156 0.3568 0.03696 1 0.0
Sb1 Sb 0.06881 0.6351 0.19801 1 0.0
Cs1 Cs 0.13102 0.1214 0.14224 1 0.0
